data_2021236
loop_
_publ_author_name
'Tsubonoya, Masaaki'
'Murofushi, Akitaka'
'Yamamura, Shigefumi'
'Sugawara, Yoko'

_publ_section_title
;
 Crystal structure and sequential dehydration transitions of disodium
 guanosine 5'-monophosphate tetrahydrate
;
_journal_coeditor_code UK3159
_journal_issue 10
_journal_name_full 'Acta Crystallographica Section C'
_journal_page_first 1153
_journal_page_last 1159
_journal_paper_doi 10.1107/S2053229618012639
_journal_volume 74
_journal_year 2018
_chemical_absolute_configuration rm
_chemical_formula_iupac '2Na +, C10 H12 N5 O8 P 2-, 4H2 O'
_chemical_formula_moiety '2(Na +), (C10 H12 N5 O8 P 2-), 4(H2 O)'
_chemical_formula_sum 'C10 H20 N5 Na2 O12 P'
_chemical_formula_weight 479.26
_chemical_name_common
;
Disodium guanosine 5'-monophosphate tetrahydrate
;
_space_group_crystal_system monoclinic
_space_group_IT_number 4
_space_group_name_Hall 'P 2yb'
_space_group_name_H-M_alt 'P 1 21 1'
_symmetry_space_group_name_Hall 'P 2yb'
_symmetry_space_group_name_H-M 'P 1 21 1'
_atom_sites_solution_hydrogens mixed
_atom_sites_solution_primary direct
_atom_sites_solution_secondary difmap
_audit_creation_method SHELXL-2014/7
_cell_angle_alpha 90
_cell_angle_beta 98.796(9)
_cell_angle_gamma 90
_cell_formula_units_Z 2
_cell_length_a 5.5965(8)
_cell_length_b 10.7222(17)
_cell_length_c 15.710(3)
_cell_measurement_reflns_used 527
_cell_measurement_temperature 299.0(10)
_cell_measurement_theta_max 15
_cell_measurement_theta_min 10
_cell_volume 931.6(3)
_computing_cell_refinement
;
CrystalClear (Rigaku, 2006)
;
_computing_data_collection
;
CrystalClear (Rigaku, 2006)
;
_computing_data_reduction
;
CrystalClear (Rigaku, 2006)
;
_computing_publication_material
;
SHELXL2014 (Sheldrick, 2015)
;
_computing_structure_refinement
;
SHELXL2014 (Sheldrick, 2015)
;
_computing_structure_solution
;
SHELXS97 (Sheldrick, 2008)
;
_diffrn_ambient_temperature 299.0(10)
_diffrn_detector_area_resol_mean 7.31
_diffrn_measured_fraction_theta_full 0.998
_diffrn_measured_fraction_theta_max 0.999
_diffrn_measurement_device_type 'Rigaku MERCURY CCD'
_diffrn_measurement_method \w
_diffrn_radiation_monochromator graphite
_diffrn_radiation_type MoK\a
_diffrn_radiation_wavelength 0.7107
_diffrn_reflns_av_R_equivalents 0.0198
_diffrn_reflns_av_unetI/netI 0.0430
_diffrn_reflns_limit_h_max 7
_diffrn_reflns_limit_h_min -6
_diffrn_reflns_limit_k_max 13
_diffrn_reflns_limit_k_min -13
_diffrn_reflns_limit_l_max 20
_diffrn_reflns_limit_l_min -20
_diffrn_reflns_number 7321
_diffrn_reflns_theta_full 25.241
_diffrn_reflns_theta_max 27.476
_diffrn_reflns_theta_min 3.240
_diffrn_source 'Rotating Anode'
_exptl_absorpt_coefficient_mu 0.270
_exptl_absorpt_correction_T_max 0.9866
_exptl_absorpt_correction_T_min 0.8768
_exptl_absorpt_correction_type multi-scan
_exptl_absorpt_process_details
;
(<i>REQAB</i>; Rigaku, 1998)
;
_exptl_crystal_colour colourless
_exptl_crystal_density_diffrn 1.709
_exptl_crystal_description plate
_exptl_crystal_F_000 496
_exptl_crystal_size_max 0.500
_exptl_crystal_size_mid 0.400
_exptl_crystal_size_min 0.050
_refine_diff_density_max 0.242
_refine_diff_density_min -0.255
_refine_ls_abs_structure_details
;
Flack <i>x</i> determined using 1155 quotients [(I+)-(I-)]/[(I+)+(I-)]
(Parsons <i>et al.</i>,  2013)
;
_refine_ls_abs_structure_Flack 0.05(5)
_refine_ls_extinction_method none
_refine_ls_goodness_of_fit_ref 1.017
_refine_ls_hydrogen_treatment constr
_refine_ls_matrix_type full
_refine_ls_number_parameters 276
_refine_ls_number_reflns 4037
_refine_ls_number_restraints 3
_refine_ls_restrained_S_all 1.019
_refine_ls_R_factor_all 0.0360
_refine_ls_R_factor_gt 0.0330
_refine_ls_shift/su_max 0.002
_refine_ls_shift/su_mean 0.000
_refine_ls_structure_factor_coef Fsqd
_refine_ls_weighting_details 'w=1/[\s^2^(Fo^2^)+(0.0357P)^2^] where P=(Fo^2^+2Fc^2^)/3'
_refine_ls_weighting_scheme calc
_refine_ls_wR_factor_gt 0.0680
_refine_ls_wR_factor_ref 0.0711
_reflns_number_gt 3700
_reflns_number_total 4037
_reflns_threshold_expression 'I > 2\s(I)'
_cod_data_source_file uk3159sup1.cif
_cod_data_source_block I
_cod_depositor_comments 'Adding full bibliography for 2021236.cif.'
_cod_database_code 2021236
_cod_database_fobs_code 2021236
_shelx_space_group_comment
;
The symmetry employed for this shelxl refinement is uniquely defined
by the following loop, which should always be used as a source of
symmetry information in preference to the above space-group names.
They are only intended as comments.
;
_shelx_estimated_absorpt_t_min 0.877
_shelx_estimated_absorpt_t_max 0.987

loop_
_space_group_symop_operation_xyz
'x, y, z'
'-x, y+1/2, -z'

loop_
_atom_site_type_symbol
_atom_site_label
_atom_site_fract_x
_atom_site_fract_y
_atom_site_fract_z
_atom_site_U_iso_or_equiv
_atom_site_adp_type
_atom_site_calc_flag
_atom_site_occupancy
_atom_site_disorder_assembly
_atom_site_disorder_group
N N1 0.2134(4) 0.4626(3) 0.70364(15) 0.0252(5) Uani d 1 . .
H H1 0.1476 0.4858 0.7471 0.030 Uiso calc 1 . .
C C2 0.1221(5) 0.5116(3) 0.62554(17) 0.0245(6) Uani d 1 . .
N N2 -0.0628(5) 0.5917(3) 0.62266(18) 0.0393(7) Uani d 1 . .
H H1N2 -0.1241 0.6252 0.5745 0.047 Uiso calc 1 . .
H H2N2 -0.1202 0.6095 0.6689 0.047 Uiso calc 1 . .
N N3 0.2070(4) 0.4858(3) 0.55320(14) 0.0260(5) Uani d 1 . .
C C4 0.3956(5) 0.4055(3) 0.56689(18) 0.0241(6) Uani d 1 . .
C C5 0.4960(5) 0.3489(3) 0.64213(18) 0.0251(6) Uani d 1 . .
C C6 0.4027(5) 0.3787(3) 0.71924(19) 0.0233(6) Uani d 1 . .
O O6 0.4716(4) 0.3394(2) 0.79324(13) 0.0303(5) Uani d 1 . .
N N7 0.6873(5) 0.2725(3) 0.62867(16) 0.0300(6) Uani d 1 . .
C C8 0.6990(6) 0.2842(3) 0.54635(19) 0.0302(7) Uani d 1 . .
H H8 0.8125 0.2432 0.5190 0.036 Uiso calc 1 . .
N N9 0.5259(5) 0.3634(3) 0.50459(16) 0.0265(6) Uani d 1 . .
C C1' 0.5013(5) 0.4065(3) 0.41620(18) 0.0248(6) Uani d 1 . .
H H1' 0.3912 0.4781 0.4077 0.030 Uiso calc 1 A 1
C C2'A 0.736(3) 0.4368(13) 0.3841(7) 0.0329(13) Uani d 0.5 B 1
H H2'A 0.8464 0.3669 0.4005 0.039 Uiso calc 0.5 B 1
O O2'A 0.8593(9) 0.5458(6) 0.4132(3) 0.0329(13) Uani d 0.5 B 1
C C2'B 0.730(3) 0.4544(13) 0.3878(8) 0.0326(13) Uani d 0.5 B 2
H H2'B 0.8706 0.4046 0.4128 0.039 Uiso calc 0.5 B 2
O O2'B 0.7594(10) 0.5837(5) 0.4143(3) 0.0326(13) Uani d 0.5 B 2
C C3' 0.6691(5) 0.4331(3) 0.28750(18) 0.0248(6) Uani d 1 . .
H H3' 0.7992 0.3941 0.2617 0.030 Uiso calc 1 B 1
O O3' 0.6091(4) 0.5495(2) 0.24854(13) 0.0359(6) Uani d 1 . .
H H3'O 0.7494 0.5846 0.2450 0.050 Uiso d 1 . .
C C4' 0.4446(5) 0.3486(3) 0.27548(17) 0.0221(6) Uani d 1 . .
H H4' 0.3029 0.3966 0.2495 0.026 Uiso calc 1 . .
O O4' 0.4121(4) 0.3079(2) 0.36071(13) 0.0353(6) Uani d 1 . .
C C5' 0.4738(5) 0.2375(3) 0.22129(19) 0.0267(6) Uani d 1 . .
H H5'' 0.4921 0.2645 0.1637 0.032 Uiso calc 1 . .
H H5' 0.6194 0.1929 0.2454 0.032 Uiso calc 1 . .
O O5' 0.2696(4) 0.1549(2) 0.21646(12) 0.0290(5) Uani d 1 . .
P P1 0.10363(13) 0.1293 0.12416(4) 0.01985(16) Uani d 1 . .
O O1 0.2605(4) 0.0701(2) 0.06450(13) 0.0293(5) Uani d 1 . .
O O2 -0.0855(4) 0.0416(2) 0.14771(13) 0.0311(5) Uani d 1 . .
O O3 0.0022(4) 0.2532(2) 0.08967(14) 0.0328(5) Uani d 1 . .
Na Na1 0.3453(2) 0.65391(14) 0.14192(8) 0.0340(3) Uani d 1 . .
Na Na2 0.5886(2) 0.93330(13) 0.07010(8) 0.0288(3) Uani d 1 . .
O O1W 0.0250(4) 0.6577(2) 0.23455(14) 0.0402(6) Uani d 1 . .
H H11W -0.0067 0.7332 0.1987 0.050 Uiso d 1 . .
H H12W 0.1127 0.6865 0.2796 0.050 Uiso d 1 . .
O O2W -0.0011(4) 0.7968(2) 0.08815(14) 0.0359(5) Uani d 1 . .
H H21W -0.0169 0.7782 0.0342 0.050 Uiso d 1 . .
H H22W 0.0358 0.8822 0.0997 0.050 Uiso d 1 . .
O O3W 0.1588(5) 0.4883(2) 0.06080(15) 0.0444(6) Uani d 1 . .
H H31W 0.0037 0.5195 0.0335 0.050 Uiso d 1 . .
H H32W 0.1181 0.4045 0.0856 0.050 Uiso d 1 . .
O O4W 0.4574(4) 0.7386(2) 0.00945(14) 0.0322(5) Uani d 1 . .
H H41W 0.3271 0.7317 -0.0231 0.050 Uiso d 1 . .
H H42W 0.5636 0.6841 -0.0150 0.050 Uiso d 1 . .

loop_
_atom_site_aniso_label
_atom_site_aniso_U_11
_atom_site_aniso_U_22
_atom_site_aniso_U_33
_atom_site_aniso_U_12
_atom_site_aniso_U_13
_atom_site_aniso_U_23
N1 0.0292(13) 0.0287(14) 0.0184(11) 0.0071(11) 0.0063(10) -0.0011(10)
C2 0.0276(16) 0.0258(16) 0.0200(14) 0.0006(13) 0.0035(12) -0.0011(12)
N2 0.0413(16) 0.0494(19) 0.0275(14) 0.0234(14) 0.0064(12) 0.0053(13)
N3 0.0270(13) 0.0317(14) 0.0191(12) 0.0058(11) 0.0036(10) 0.0002(11)
C4 0.0275(15) 0.0245(16) 0.0201(14) -0.0012(12) 0.0030(12) -0.0023(12)
C5 0.0303(16) 0.0265(16) 0.0186(14) 0.0024(13) 0.0039(11) -0.0004(12)
C6 0.0267(15) 0.0231(15) 0.0206(14) -0.0003(12) 0.0051(11) 0.0016(12)
O6 0.0410(12) 0.0322(13) 0.0174(10) 0.0111(10) 0.0034(9) 0.0043(9)
N7 0.0351(14) 0.0318(15) 0.0243(13) 0.0112(12) 0.0087(11) 0.0024(11)
C8 0.0334(17) 0.0335(18) 0.0254(15) 0.0077(14) 0.0101(13) 0.0008(13)
N9 0.0321(14) 0.0312(15) 0.0174(11) 0.0065(12) 0.0073(10) -0.0005(11)
C1' 0.0305(16) 0.0262(17) 0.0173(14) -0.0001(13) 0.0029(11) -0.0021(11)
C2'A 0.030(2) 0.039(3) 0.026(2) -0.014(2) -0.0073(16) 0.0067(19)
O2'A 0.030(2) 0.039(3) 0.026(2) -0.014(2) -0.0073(16) 0.0067(19)
C2'B 0.039(2) 0.032(3) 0.024(2) -0.008(2) -0.0040(18) -0.0028(18)
O2'B 0.039(2) 0.032(3) 0.024(2) -0.008(2) -0.0040(18) -0.0028(18)
C3' 0.0268(15) 0.0264(16) 0.0220(14) -0.0026(13) 0.0062(11) 0.0005(13)
O3' 0.0392(13) 0.0342(13) 0.0305(12) -0.0134(11) -0.0067(10) 0.0132(10)
C4' 0.0240(15) 0.0243(15) 0.0187(13) -0.0039(12) 0.0058(11) 0.0012(11)
O4' 0.0484(14) 0.0422(14) 0.0176(10) -0.0241(11) 0.0125(9) -0.0071(10)
C5' 0.0261(15) 0.0298(17) 0.0236(15) -0.0072(14) 0.0022(11) -0.0073(13)
O5' 0.0332(11) 0.0335(12) 0.0193(9) -0.0125(10) 0.0012(8) -0.0029(9)
P1 0.0236(4) 0.0199(4) 0.0159(3) -0.0029(3) 0.0026(3) -0.0006(3)
O1 0.0294(11) 0.0335(12) 0.0255(10) 0.0016(9) 0.0058(8) -0.0072(9)
O2 0.0345(12) 0.0365(13) 0.0220(10) -0.0164(10) 0.0039(9) 0.0037(9)
O3 0.0383(12) 0.0245(13) 0.0341(12) 0.0031(10) 0.0004(10) 0.0048(10)
Na1 0.0426(7) 0.0315(7) 0.0258(6) -0.0041(6) -0.0014(5) 0.0007(6)
Na2 0.0285(6) 0.0290(7) 0.0282(6) -0.0017(5) 0.0025(5) -0.0045(5)
O1W 0.0395(12) 0.0466(15) 0.0328(12) -0.0157(11) 0.0006(10) 0.0029(11)
O2W 0.0466(13) 0.0330(13) 0.0287(12) -0.0020(11) 0.0077(10) -0.0030(10)
O3W 0.0587(16) 0.0314(13) 0.0375(13) -0.0056(12) -0.0105(11) 0.0020(11)
O4W 0.0281(11) 0.0394(13) 0.0300(12) -0.0030(10) 0.0069(9) -0.0099(10)

loop_
_atom_type_symbol
_atom_type_description
_atom_type_scat_dispersion_real
_atom_type_scat_dispersion_imag
_atom_type_scat_source
C C 0.0033 0.0016 'International Tables Vol C Tables 4.2.6.8 and 6.1.1.4'
H H 0.0000 0.0000 'International Tables Vol C Tables 4.2.6.8 and 6.1.1.4'
N N 0.0061 0.0033 'International Tables Vol C Tables 4.2.6.8 and 6.1.1.4'
Na Na 0.0362 0.0249 'International Tables Vol C Tables 4.2.6.8 and 6.1.1.4'
O O 0.0106 0.0060 'International Tables Vol C Tables 4.2.6.8 and 6.1.1.4'
P P 0.1023 0.0942 'International Tables Vol C Tables 4.2.6.8 and 6.1.1.4'

loop_
_geom_angle_atom_site_label_1
_geom_angle_atom_site_label_2
_geom_angle_atom_site_label_3
_geom_angle_site_symmetry_1
_geom_angle_site_symmetry_3
_geom_angle
C2 N1 C6 . . 125.7(2)
C2 N1 H1 . . 117.2
C6 N1 H1 . . 117.2
N3 C2 N2 . . 118.7(3)
N3 C2 N1 . . 123.9(3)
N2 C2 N1 . . 117.4(2)
C2 N2 H1N2 . . 120.0
C2 N2 H2N2 . . 120.0
H1N2 N2 H2N2 . . 120.0
C2 N3 C4 . . 111.7(2)
N3 C4 C5 . . 128.7(3)
N3 C4 N9 . . 125.3(3)
C5 C4 N9 . . 106.0(3)
C4 C5 N7 . . 110.7(3)
C4 C5 C6 . . 118.6(3)
N7 C5 C6 . . 130.7(3)
O6 C6 N1 . . 120.4(3)
O6 C6 C5 . . 128.1(3)
N1 C6 C5 . . 111.4(2)
C6 O6 Na1 . 2_646 137.11(19)
C6 O6 Na2 . 2_646 128.22(19)
Na1 O6 Na2 2_646 2_646 94.37(8)
C8 N7 C5 . . 104.5(3)
N7 C8 N9 . . 113.0(3)
N7 C8 H8 . . 123.5
N9 C8 H8 . . 123.5
C8 N9 C4 . . 105.8(2)
C8 N9 C1' . . 127.6(2)
C4 N9 C1' . . 126.2(2)
O4' C1' N9 . . 109.0(2)
O4' C1' C2'B . . 108.0(4)
N9 C1' C2'B . . 115.5(6)
O4' C1' C2'A . . 101.4(5)
N9 C1' C2'A . . 115.3(6)
O4' C1' H1' . . 110.3
N9 C1' H1' . . 110.3
C2'A C1' H1' . . 110.3
O2'A C2'A C3' . . 112.6(8)
O2'A C2'A C1' . . 118.7(9)
C3' C2'A C1' . . 103.6(8)
O2'A C2'A H2'A . . 107.1
C3' C2'A H2'A . . 107.1
C1' C2'A H2'A . . 107.1
O2'B C2'B C1' . . 107.7(9)
O2'B C2'B C3' . . 115.0(9)
C1' C2'B C3' . . 100.4(7)
O2'B C2'B H2'B . . 111.1
C1' C2'B H2'B . . 111.1
C3' C2'B H2'B . . 111.1
O3' C3' C2'A . . 114.9(6)
O3' C3' C4' . . 109.5(2)
C2'A C3' C4' . . 102.2(4)
O3' C3' C2'B . . 107.9(6)
C4' C3' C2'B . . 104.9(5)
O3' C3' H3' . . 110.0
C2'A C3' H3' . . 110.0
C4' C3' H3' . . 110.0
C3' O3' Na1 . . 144.81(18)
C3' O3' H3'O . . 104.5
Na1 O3' H3'O . . 102.8
O4' C4' C5' . . 109.2(2)
O4' C4' C3' . . 106.3(2)
C5' C4' C3' . . 112.5(2)
O4' C4' H4' . . 109.6
C5' C4' H4' . . 109.6
C3' C4' H4' . . 109.6
C1' O4' C4' . . 105.3(2)
O5' C5' C4' . . 111.5(2)
O5' C5' H5'' . . 109.3
C4' C5' H5'' . . 109.3
O5' C5' H5' . . 109.3
C4' C5' H5' . . 109.3
H5'' C5' H5' . . 108.0
C5' O5' P1 . . 119.58(18)
O2 P1 O3 . . 113.42(13)
O2 P1 O1 . . 112.73(12)
O3 P1 O1 . . 111.51(13)
O2 P1 O5' . . 102.40(11)
O3 P1 O5' . . 107.68(12)
O1 P1 O5' . . 108.47(12)
P1 O1 Na2 . 1_545 139.73(13)
P1 O2 Na2 . 1_445 134.72(12)
O3W Na1 O3' . . 101.94(10)
O3W Na1 O6 . 2_656 172.09(10)
O3' Na1 O6 . 2_656 84.88(8)
O3W Na1 O4W . . 88.24(9)
O3' Na1 O4W . . 124.89(9)
O6 Na1 O4W 2_656 . 84.53(8)
O3W Na1 O1W . . 91.72(9)
O3' Na1 O1W . . 91.23(9)
O6 Na1 O1W 2_656 . 92.15(9)
O4W Na1 O1W . . 143.06(9)
O3W Na1 O2W . . 91.30(9)
O3' Na1 O2W . . 154.34(10)
O6 Na1 O2W 2_656 . 83.95(9)
O4W Na1 O2W . . 76.83(8)
O1W Na1 O2W . . 66.23(8)
O3W Na1 Na2 . . 129.04(8)
O3' Na1 Na2 . . 113.63(7)
O6 Na1 Na2 2_656 . 43.35(6)
O4W Na1 Na2 . . 41.63(6)
O1W Na1 Na2 . . 121.39(8)
O2W Na1 Na2 . . 72.06(6)
O3W Na1 Na2 . 2_645 38.36(7)
O3' Na1 Na2 . 2_645 100.24(7)
O6 Na1 Na2 2_656 2_645 136.97(7)
O4W Na1 Na2 . 2_645 57.37(6)
O1W Na1 Na2 . 2_645 130.01(7)
O2W Na1 Na2 . 2_645 103.69(7)
Na2 Na1 Na2 . 2_645 98.08(3)
O3W Na1 H3'O . . 112.6
O3' Na1 H3'O . . 18.7
O6 Na1 H3'O 2_656 . 72.9
O4W Na1 H3'O . . 108.4
O1W Na1 H3'O . . 105.6
O2W Na1 H3'O . . 155.4
Na2 Na1 H3'O . . 95.6
Na2 Na1 H3'O 2_645 . 99.0
O3W Na1 H11W . . 98.4
O3' Na1 H11W . . 111.2
O6 Na1 H11W 2_656 . 82.6
O4W Na1 H11W . . 120.7
O1W Na1 H11W . . 23.1
O2W Na1 H11W . . 44.4
Na2 Na1 H11W . . 101.1
Na2 Na1 H11W 2_645 . 132.0
H3'O Na1 H11W . . 122.1
O2 Na2 O1 1_665 1_565 104.64(9)
O2 Na2 O4W 1_665 . 144.77(9)
O1 Na2 O4W 1_565 . 110.16(9)
O2 Na2 O6 1_665 2_656 87.01(8)
O1 Na2 O6 1_565 2_656 94.51(8)
O4W Na2 O6 . 2_656 85.06(8)
O2 Na2 O2W 1_665 1_655 68.41(8)
O1 Na2 O2W 1_565 1_655 173.05(9)
O4W Na2 O2W . 1_655 76.73(8)
O6 Na2 O2W 2_656 1_655 85.04(8)
O2 Na2 O3W 1_665 2_655 80.41(8)
O1 Na2 O3W 1_565 2_655 109.25(8)
O4W Na2 O3W . 2_655 92.97(8)
O6 Na2 O3W 2_656 2_655 155.23(9)
O2W Na2 O3W 1_655 2_655 70.52(8)
O2 Na2 Na1 1_665 . 124.05(7)
O1 Na2 Na1 1_565 . 101.78(7)
O4W Na2 Na1 . . 43.24(6)
O6 Na2 Na1 2_656 . 42.28(5)
O2W Na2 Na1 1_655 . 82.56(6)
O3W Na2 Na1 2_655 . 133.63(7)
O2 Na2 Na1 1_665 2_655 88.70(6)
O1 Na2 Na1 1_565 2_655 77.19(6)
O4W Na2 Na1 . 2_655 103.91(7)
O6 Na2 Na1 2_656 2_655 169.38(7)
O2W Na2 Na1 1_655 2_655 102.39(6)
O3W Na2 Na1 2_655 2_655 32.06(5)
Na1 Na2 Na1 . 2_655 145.40(4)
Na1 O1W H11W . . 76.2
Na1 O1W H12W . . 96.7
H11W O1W H12W . . 102.0
Na1 O2W Na2 . 1_455 164.82(10)
Na1 O2W H21W . . 98.4
Na2 O2W H21W 1_455 . 93.7
Na1 O2W H22W . . 112.9
Na2 O2W H22W 1_455 . 69.8
H21W O2W H22W . . 113.4
Na1 O3W Na2 . 2_645 109.58(10)
Na1 O3W H31W . . 105.9
Na2 O3W H31W 2_645 . 105.9
Na1 O3W H32W . . 124.6
Na2 O3W H32W 2_645 . 105.6
H31W O3W H32W . . 103.7
Na2 O4W Na1 . . 95.13(8)
Na2 O4W H41W . . 121.2
Na1 O4W H41W . . 100.2
Na2 O4W H42W . . 121.9
Na1 O4W H42W . . 111.9
H41W O4W H42W . . 103.9

loop_
_geom_bond_atom_site_label_1
_geom_bond_atom_site_label_2
_geom_bond_site_symmetry_2
_geom_bond_distance
N1 C2 . 1.360(4)
N1 C6 . 1.383(4)
N1 H1 . 0.8600
C2 N3 . 1.326(3)
C2 N2 . 1.340(4)
N2 H1N2 . 0.8600
N2 H2N2 . 0.8600
N3 C4 . 1.354(4)
C4 C5 . 1.370(4)
C4 N9 . 1.382(4)
C5 N7 . 1.390(4)
C5 C6 . 1.426(4)
C6 O6 . 1.241(4)
O6 Na1 2_646 2.392(2)
O6 Na2 2_646 2.441(2)
N7 C8 . 1.311(4)
C8 N9 . 1.377(4)
C8 H8 . 0.9300
N9 C1' . 1.450(4)
C1' O4' . 1.412(3)
C1' C2'B . 1.511(13)
C1' C2'A . 1.512(12)
C1' H1' . 0.9800
C2'A O2'A . 1.399(10)
C2'A C3' . 1.507(12)
C2'A H2'A . 0.9800
C2'B O2'B . 1.448(11)
C2'B C3' . 1.578(12)
C2'B H2'B . 0.9800
C3' O3' . 1.407(4)
C3' C4' . 1.538(4)
C3' H3' . 0.9800
O3' Na1 . 2.342(2)
O3' H3'O . 0.8801
C4' O4' . 1.446(3)
C4' C5' . 1.488(4)
C4' H4' . 0.9800
C5' O5' . 1.438(3)
C5' H5'' . 0.9700
C5' H5' . 0.9700
O5' P1 . 1.621(2)
P1 O2 . 1.503(2)
P1 O3 . 1.512(2)
P1 O1 . 1.517(2)
O1 Na2 1_545 2.342(2)
O2 Na2 1_445 2.341(2)
Na1 O3W . 2.337(3)
Na1 O6 2_656 2.392(2)
Na1 O4W . 2.439(2)
Na1 O1W . 2.476(3)
Na1 O2W . 2.514(3)
Na1 Na2 . 3.5456(18)
Na1 Na2 2_645 4.1476(18)
Na1 H3'O . 2.6776
Na1 H11W . 2.4368
Na2 O2 1_665 2.341(2)
Na2 O1 1_565 2.342(2)
Na2 O4W . 2.365(3)
Na2 O6 2_656 2.441(2)
Na2 O2W 1_655 2.701(3)
Na2 O3W 2_655 2.732(3)
Na2 Na1 2_655 4.1476(18)
O1W H11W . 0.9860
O1W H12W . 0.8548
O2W Na2 1_455 2.701(3)
O2W H21W . 0.8619
O2W H22W . 0.9498
O3W Na2 2_645 2.732(3)
O3W H31W . 0.9670
O3W H32W . 1.0184
O4W H41W . 0.8274
O4W H42W . 0.9548

loop_
_geom_hbond_atom_site_label_D
_geom_hbond_atom_site_label_H
_geom_hbond_atom_site_label_A
_geom_hbond_site_symmetry_A
_geom_hbond_distance_DH
_geom_hbond_distance_HA
_geom_hbond_distance_DA
_geom_hbond_angle_DHA
N1 H1 O2 2_556 0.860 1.840 2.682(4) 165.7
N2 H1N2 O2'B 1_455 0.860 2.542 3.274(7) 143.6
N2 H2N2 O5' 2_556 0.860 2.154 3.014(4) 179.0
O2'A . N3 1_655 . . 2.780(7) .
O2'B . N7 2_656 . . 3.207(6) .
O3' H3'O O1W 1_655 0.880 1.760 2.640(4) 177.9
O1W H11 O2W . 0.987 1.871 2.726(4) 143.3
O1W H12 N7 2_656 0.855 1.920 2.769(4) 171.7
O2W H21 O3 2_555 0.862 1.979 2.831(3) 170.1
O2W H22 O1 1_565 0.950 2.482 3.322(3) 147.4
O2W H22 O2 1_565 0.950 2.027 2.850(3) 144.0
O3W H31 O1 2_555 0.967 2.039 2.956(4) 157.7
O3W H32 O3 . 1.018 1.753 2.730(3) 159.4
O4W H41 O3 2_555 0.827 1.988 2.800(3) 166.7
O4W H42 O1 2_655 0.955 1.817 2.768(3) 174.2

loop_
_geom_torsion_atom_site_label_1
_geom_torsion_atom_site_label_2
_geom_torsion_atom_site_label_3
_geom_torsion_atom_site_label_4
_geom_torsion_site_symmetry_4
_geom_torsion
_geom_torsion_publ_flag
C6 N1 C2 N3 . -0.9(5) ?
C6 N1 C2 N2 . 179.9(3) ?
N2 C2 N3 C4 . 178.9(3) ?
N1 C2 N3 C4 . -0.3(4) ?
C2 N3 C4 C5 . 2.2(4) ?
C2 N3 C4 N9 . -178.3(3) ?
N3 C4 C5 N7 . 179.8(3) ?
N9 C4 C5 N7 . 0.3(3) ?
N3 C4 C5 C6 . -2.7(5) ?
N9 C4 C5 C6 . 177.7(3) ?
C2 N1 C6 O6 . -179.8(3) ?
C2 N1 C6 C5 . 0.4(4) ?
C4 C5 C6 O6 . -178.6(3) ?
N7 C5 C6 O6 . -1.7(6) ?
C4 C5 C6 N1 . 1.2(4) ?
N7 C5 C6 N1 . 178.1(3) ?
N1 C6 O6 Na1 2_646 150.7(2) ?
C5 C6 O6 Na1 2_646 -29.6(5) ?
N1 C6 O6 Na2 2_646 -21.3(4) ?
C5 C6 O6 Na2 2_646 158.5(2) ?
C4 C5 N7 C8 . 0.0(4) ?
C6 C5 N7 C8 . -177.1(3) ?
C5 N7 C8 N9 . -0.3(4) ?
N7 C8 N9 C4 . 0.4(4) ?
N7 C8 N9 C1' . 173.6(3) ?
N3 C4 N9 C8 . -180.0(3) ?
C5 C4 N9 C8 . -0.4(3) ?
N3 C4 N9 C1' . 6.7(5) ?
C5 C4 N9 C1' . -173.7(3) ?
C8 N9 C1' O4' . 73.8(4) ?
C4 N9 C1' O4' . -114.4(3) y
C8 N9 C1' C2'B . -47.9(7) ?
C4 N9 C1' C2'B . 124.0(6) ?
C8 N9 C1' C2'A . -39.4(7) ?
C4 N9 C1' C2'A . 132.4(6) ?
O4' C1' C2'A O2'A . 168.7(9) ?
N9 C1' C2'A O2'A . -73.8(12) ?
O4' C1' C2'A C3' . 42.9(9) y
N9 C1' C2'A C3' . 160.5(6) ?
O4' C1' C2'B O2'B . 153.8(7) ?
N9 C1' C2'B O2'B . -84.0(10) ?
O4' C1' C2'B C3' . 33.2(9) y
N9 C1' C2'B C3' . 155.4(5) ?
O2'A C2'A C3' O3' . -34.7(12) ?
C1' C2'A C3' O3' . 94.8(7) ?
O2'A C2'A C3' C4' . -153.2(9) ?
C1' C2'A C3' C4' . -23.6(9) y
O2'B C2'B C3' O3' . -11.8(11) ?
C1' C2'B C3' O3' . 103.4(7) ?
O2'B C2'B C3' C4' . -128.4(9) ?
C1' C2'B C3' C4' . -13.2(9) y
C2'A C3' O3' Na1 . -139.3(6) ?
C4' C3' O3' Na1 . -25.0(4) ?
C2'B C3' O3' Na1 . -138.6(6) ?
O3' C3' C4' O4' . -125.2(2) ?
C2'A C3' C4' O4' . -2.9(7) y
C2'B C3' C4' O4' . -9.6(7) y
O3' C3' C4' C5' . 115.4(3) ?
C2'A C3' C4' C5' . -122.4(7) ?
C2'B C3' C4' C5' . -129.1(7) ?
N9 C1' O4' C4' . -167.4(2) ?
C2'B C1' O4' C4' . -41.3(7) y
C2'A C1' O4' C4' . -45.4(7) y
C5' C4' O4' C1' . 152.3(2) ?
C3' C4' O4' C1' . 30.7(3) y
O4' C4' C5' O5' . 57.8(3) ?
C3' C4' C5' O5' . 175.5(2) y
C4' C5' O5' P1 . 117.1(2) y
C5' O5' P1 O2 . -179.4(2) ?
C5' O5' P1 O3 . -59.6(2) ?
C5' O5' P1 O1 . 61.2(2) ?
O2 P1 O1 Na2 1_545 -78.6(2) ?
O3 P1 O1 Na2 1_545 152.51(18) ?
O5' P1 O1 Na2 1_545 34.1(2) ?
O3 P1 O2 Na2 1_445 67.4(2) ?
O1 P1 O2 Na2 1_445 -60.5(2) ?
O5' P1 O2 Na2 1_445 -176.86(17) ?
